data_7210562
loop_
_publ_author_name
'Chen, Lei'
'Zhang, Li'
'Li, Shun-Li'
'Qiu, Yong-Qing'
'Shao, Kui-Zhan'
'Wang, Xin-Long'
'Su, Zhong-Min'

_publ_section_title
;
 Self-assembly of metal--organic frameworks based on N-donor ligand and
 flexible tricarboxylic acids with different angular characters
;
_journal_issue 40
_journal_name_full CrystEngComm
_journal_page_first 8214
_journal_paper_doi 10.1039/c3ce40910d
_journal_volume 15
_journal_year 2013
_chemical_formula_sum 'C68 H64 N12 O18 Zn3'
_chemical_formula_weight 1533.42
_chemical_name_systematic
;
 ?
;
_space_group_IT_number 15
_symmetry_cell_setting monoclinic
_symmetry_space_group_name_Hall '-C 2yc'
_symmetry_space_group_name_H-M 'C 1 2/c 1'
_atom_sites_solution_hydrogens geom
_atom_sites_solution_primary direct
_atom_sites_solution_secondary difmap
_audit_creation_method SHELXL-97
_cell_angle_alpha 90.00
_cell_angle_beta 100.4240(10)
_cell_angle_gamma 90.00
_cell_formula_units_Z 4
_cell_length_a 16.6000(6)
_cell_length_b 9.2980(6)
_cell_length_c 43.166(3)
_cell_measurement_reflns_used 'total reflection'
_cell_measurement_temperature 293(2)
_cell_measurement_theta_max 26.04
_cell_measurement_theta_min 1.33
_cell_volume 6552.6(7)
_computing_cell_refinement 'Bruker SMART'
_computing_data_collection 'Bruker SMART'
_computing_data_reduction 'Bruker SMART'
_computing_molecular_graphics 'Bruker SHELXTL'
_computing_publication_material 'Bruker SHELXTL'
_computing_structure_refinement 'SHELXL-97 (Sheldrick, 1997)'
_computing_structure_solution 'SHELXS-97 (Sheldrick, 1990)'
_diffrn_ambient_temperature 293(2)
_diffrn_measured_fraction_theta_full 0.998
_diffrn_measured_fraction_theta_max 0.967
_diffrn_measurement_device_type 'Bruker SMART APEX II CCD area-detector'
_diffrn_measurement_method '\f and \w scans'
_diffrn_radiation_monochromator graphite
_diffrn_radiation_source 'fine-focus sealed tube'
_diffrn_radiation_type MoK\a
_diffrn_radiation_wavelength 0.71069
_diffrn_reflns_av_R_equivalents 0.0688
_diffrn_reflns_av_sigmaI/netI 0.0955
_diffrn_reflns_limit_h_max 21
_diffrn_reflns_limit_h_min -12
_diffrn_reflns_limit_k_max 12
_diffrn_reflns_limit_k_min -11
_diffrn_reflns_limit_l_max 51
_diffrn_reflns_limit_l_min -55
_diffrn_reflns_number 19667
_diffrn_reflns_theta_full 25.00
_diffrn_reflns_theta_max 27.97
_diffrn_reflns_theta_min 0.96
_diffrn_standards_interval_time 0
_diffrn_standards_number 0
_exptl_absorpt_coefficient_mu 1.173
_exptl_absorpt_correction_T_max 0.816
_exptl_absorpt_correction_T_min 0.752
_exptl_absorpt_correction_type multi-scan
_exptl_absorpt_process_details 'SADABS (Sheldrick, 1996)'
_exptl_crystal_colour colorless
_exptl_crystal_density_diffrn 1.554
_exptl_crystal_density_method 'not measured'
_exptl_crystal_description block
_exptl_crystal_F_000 3160
_exptl_crystal_size_max 0.23
_exptl_crystal_size_mid 0.21
_exptl_crystal_size_min 0.18
_refine_diff_density_max 0.742
_refine_diff_density_min -0.390
_refine_diff_density_rms 0.106
_refine_ls_extinction_method none
_refine_ls_goodness_of_fit_ref 0.989
_refine_ls_hydrogen_treatment constr
_refine_ls_matrix_type full
_refine_ls_number_parameters 465
_refine_ls_number_reflns 7652
_refine_ls_number_restraints 318
_refine_ls_restrained_S_all 0.984
_refine_ls_R_factor_all 0.1117
_refine_ls_R_factor_gt 0.0531
_refine_ls_shift/su_max 0.001
_refine_ls_shift/su_mean 0.000
_refine_ls_structure_factor_coef Fsqd
_refine_ls_weighting_details 'calc w=1/[\s^2^(Fo^2^)+(0.0891P)^2^+0.0000P] where P=(Fo^2^+2Fc^2^)/3'
_refine_ls_weighting_scheme calc
_refine_ls_wR_factor_gt 0.1335
_refine_ls_wR_factor_ref 0.1721
_reflns_number_gt 4462
_reflns_number_total 7652
_reflns_threshold_expression >2sigma(I)
_cod_data_source_file c3ce40910d.txt
_cod_data_source_block mm
_cod_original_cell_volume 6552.6(6)
_cod_original_sg_symbol_H-M C2/c
_cod_database_code 7210562

loop_
_symmetry_equiv_pos_as_xyz
'x, y, z'
'-x, y, -z+1/2'
'x+1/2, y+1/2, z'
'-x+1/2, y+1/2, -z+1/2'
'-x, -y, -z'
'x, -y, z-1/2'
'-x+1/2, -y+1/2, -z'
'x+1/2, -y+1/2, z-1/2'

loop_
_atom_site_label
_atom_site_type_symbol
_atom_site_fract_x
_atom_site_fract_y
_atom_site_fract_z
_atom_site_U_iso_or_equiv
_atom_site_adp_type
_atom_site_occupancy
_atom_site_symmetry_multiplicity
_atom_site_calc_flag
_atom_site_refinement_flags
C1 C 0.5167(3) 1.5024(5) 0.91575(10) 0.0289(10) Uani 1 1 d U
C2 C 0.5953(3) 1.4810(5) 0.93227(10) 0.0274(9) Uani 1 1 d U
H2 H 0.6087 1.3952 0.9431 0.033 Uiso 1 1 calc R
C3 C 0.6544(3) 1.5877(5) 0.93271(10) 0.0291(10) Uani 1 1 d U
C4 C 0.6348(3) 1.7153(5) 0.91590(11) 0.0351(11) Uani 1 1 d U
H4 H 0.6743 1.7862 0.9159 0.042 Uiso 1 1 calc R
C5 C 0.5569(3) 1.7349(5) 0.89935(12) 0.0365(11) Uani 1 1 d U
C6 C 0.4978(3) 1.6299(5) 0.89936(11) 0.0380(11) Uani 1 1 d U
H6 H 0.4450 1.6449 0.8883 0.046 Uiso 1 1 calc R
C7 C 0.4504(3) 1.3908(5) 0.91488(11) 0.0333(10) Uani 1 1 d U
C8 C 0.7401(3) 1.5670(5) 0.95181(12) 0.0364(11) Uani 1 1 d U
C9 C 0.5865(3) 1.9719(5) 0.88309(13) 0.0488(14) Uani 1 1 d U
C10 C 0.5455(3) 2.0851(5) 0.85991(11) 0.0364(11) Uani 1 1 d U
C11 C 0.5709(3) 2.2250(5) 0.86487(11) 0.0411(12) Uani 1 1 d U
H11 H 0.6076 2.2487 0.8831 0.049 Uiso 1 1 calc R
C12 C 0.5426(3) 2.3316(5) 0.84308(11) 0.0371(11) Uani 1 1 d U
H12 H 0.5607 2.4257 0.8470 0.045 Uiso 1 1 calc R
C13 C 0.4882(3) 2.3006(5) 0.81577(11) 0.0308(10) Uani 1 1 d U
C14 C 0.4598(3) 2.1604(5) 0.81176(12) 0.0407(12) Uani 1 1 d U
H14 H 0.4209 2.1378 0.7941 0.049 Uiso 1 1 calc R
C15 C 0.4874(3) 2.0533(5) 0.83321(12) 0.0432(12) Uani 1 1 d U
H15 H 0.4674 1.9601 0.8299 0.052 Uiso 1 1 calc R
C16 C 0.4671(3) 2.4087(5) 0.78995(11) 0.0347(11) Uani 1 1 d U
C17 C 0.1015(3) 0.3659(5) 0.77476(12) 0.0389(12) Uani 1 1 d U
H17 H 0.0581 0.4080 0.7823 0.047 Uiso 1 1 calc R
C18 C 0.1729(3) 0.2213(6) 0.75256(12) 0.0429(13) Uani 1 1 d U
H18 H 0.1880 0.1429 0.7415 0.052 Uiso 1 1 calc R
C19 C 0.2240(3) 0.3269(5) 0.76545(12) 0.0448(13) Uani 1 1 d U
H19 H 0.2796 0.3357 0.7650 0.054 Uiso 1 1 calc R
C20 C 0.2035(3) 0.5492(5) 0.79598(11) 0.0328(10) Uani 1 1 d U
C21 C 0.2727(3) 0.5481(5) 0.81935(12) 0.0467(14) Uani 1 1 d U
H21 H 0.3022 0.4636 0.8244 0.056 Uiso 1 1 calc R
C22 C 0.2974(3) 0.6744(6) 0.83510(13) 0.0515(15) Uani 1 1 d U
H22 H 0.3440 0.6758 0.8507 0.062 Uiso 1 1 calc R
C23 C 0.2523(3) 0.7990(5) 0.82744(11) 0.0315(10) Uani 1 1 d U
C24 C 0.1844(3) 0.8001(5) 0.80332(11) 0.0332(11) Uani 1 1 d U
H24 H 0.1552 0.8845 0.7979 0.040 Uiso 1 1 calc R
C25 C 0.1613(3) 0.6747(5) 0.78770(11) 0.0324(10) Uani 1 1 d U
H25 H 0.1165 0.6742 0.7713 0.039 Uiso 1 1 calc R
C26 C 0.3172(3) 0.9349(5) 0.87458(11) 0.0386(12) Uani 1 1 d U
H26 H 0.3351 0.8546 0.8867 0.046 Uiso 1 1 calc R
C27 C 0.2949(4) 1.1520(6) 0.85986(12) 0.0530(15) Uani 1 1 d U
H27 H 0.2940 1.2520 0.8599 0.064 Uiso 1 1 calc R
C28 C 0.2616(4) 1.0673(6) 0.83529(13) 0.0576(16) Uani 1 1 d U
H28 H 0.2344 1.0976 0.8156 0.069 Uiso 1 1 calc R
C29 C 0.5632(3) 0.8781(5) 0.97969(12) 0.0381(11) Uani 1 1 d U
H29 H 0.6157 0.8636 0.9911 0.046 Uiso 1 1 calc R
C30 C 0.5360(3) 0.9965(5) 0.96348(11) 0.0377(11) Uani 1 1 d U
H30 H 0.5667 1.0788 0.9618 0.045 Uiso 1 1 calc R
C31 C 0.4354(3) 0.8477(5) 0.95775(11) 0.0346(11) Uani 1 1 d U
H31 H 0.3840 0.8066 0.9515 0.042 Uiso 1 1 calc R
C32 C 0.4994(3) 0.6392(4) 0.98881(10) 0.0272(9) Uani 1 1 d U
C33 C 0.5715(3) 0.5793(5) 1.00443(12) 0.0379(11) Uani 1 1 d U
H33 H 0.6197 0.6326 1.0073 0.045 Uiso 1 1 calc R
C34 C 0.5721(3) 0.4398(5) 1.01583(12) 0.0399(12) Uani 1 1 d U
H34 H 0.6205 0.3997 1.0265 0.048 Uiso 1 1 calc R
N1 N 0.0959(2) 0.2464(4) 0.75806(9) 0.0343(9) Uani 1 1 d U
N2 N 0.1767(2) 0.4185(4) 0.77942(9) 0.0314(9) Uani 1 1 d U
N3 N 0.2760(2) 0.9283(4) 0.84521(9) 0.0372(9) Uani 1 1 d U
N4 N 0.3296(2) 1.0681(4) 0.88441(9) 0.0341(9) Uani 1 1 d U
N5 N 0.4558(2) 0.9770(4) 0.94975(9) 0.0326(9) Uani 1 1 d U
N6 N 0.4993(2) 0.7818(4) 0.97640(8) 0.0311(9) Uani 1 1 d U
O1 O 0.3802(2) 1.4144(4) 0.90054(9) 0.0505(10) Uani 1 1 d U
O2 O 0.47204(19) 1.2741(3) 0.92988(8) 0.0379(8) Uani 1 1 d U
O1W O 0.2802(3) 0.6424(5) 0.91154(11) 0.0760(13) Uani 1 1 d U
O3 O 0.7551(2) 1.4595(4) 0.96880(10) 0.0654(12) Uani 1 1 d U
O2W O 0.7150(3) 0.1604(6) 0.96747(13) 0.0908(16) Uani 1 1 d U
O4 O 0.79201(19) 1.6663(3) 0.94886(8) 0.0390(8) Uani 1 1 d U
O5 O 0.5262(12) 1.861(2) 0.8857(4) 0.034(3) Uani 0.50 1 d PU
O6 O 0.5143(2) 2.5168(3) 0.79121(8) 0.0385(8) Uani 1 1 d U
O7 O 0.4090(2) 2.3877(4) 0.76797(9) 0.0512(10) Uani 1 1 d U
O51 O 0.5349(14) 1.849(3) 0.8773(4) 0.047(5) Uani 0.50 1 d PU
Zn1 Zn 0.0000 0.10912(7) 0.7500 0.02633(19) Uani 1 2 d SU
Zn2 Zn 0.38483(3) 1.13381(5) 0.927456(12) 0.02826(16) Uani 1 1 d U

loop_
_atom_site_aniso_label
_atom_site_aniso_U_11
_atom_site_aniso_U_22
_atom_site_aniso_U_33
_atom_site_aniso_U_23
_atom_site_aniso_U_13
_atom_site_aniso_U_12
C1 0.028(2) 0.024(2) 0.034(2) -0.0019(18) 0.0019(19) -0.0024(18)
C2 0.027(2) 0.025(2) 0.030(2) 0.0047(18) 0.0045(19) -0.0006(17)
C3 0.029(2) 0.026(2) 0.032(2) 0.0017(18) 0.0047(19) -0.0028(18)
C4 0.033(3) 0.031(2) 0.040(3) 0.006(2) 0.002(2) -0.0098(19)
C5 0.033(3) 0.029(2) 0.045(3) 0.016(2) 0.000(2) 0.0004(19)
C6 0.029(2) 0.035(3) 0.045(3) 0.003(2) -0.007(2) -0.002(2)
C7 0.034(3) 0.027(2) 0.039(3) -0.007(2) 0.004(2) -0.0057(19)
C8 0.025(2) 0.039(3) 0.044(3) -0.001(2) 0.004(2) -0.002(2)
C9 0.050(3) 0.032(3) 0.060(3) 0.025(2) 0.000(3) -0.008(2)
C10 0.036(3) 0.035(3) 0.040(3) 0.010(2) 0.009(2) 0.002(2)
C11 0.050(3) 0.043(3) 0.029(3) 0.005(2) 0.004(2) -0.002(2)
C12 0.050(3) 0.027(2) 0.036(3) 0.0006(19) 0.010(2) -0.002(2)
C13 0.029(2) 0.031(2) 0.033(2) 0.0082(19) 0.004(2) 0.0033(18)
C14 0.038(3) 0.040(3) 0.042(3) 0.007(2) 0.000(2) -0.005(2)
C15 0.047(3) 0.034(3) 0.049(3) 0.009(2) 0.008(2) -0.005(2)
C16 0.032(3) 0.034(3) 0.041(3) 0.005(2) 0.012(2) 0.007(2)
C17 0.032(3) 0.035(3) 0.052(3) -0.016(2) 0.014(2) -0.010(2)
C18 0.036(3) 0.044(3) 0.051(3) -0.020(2) 0.015(2) -0.004(2)
C19 0.039(3) 0.043(3) 0.053(3) -0.016(2) 0.012(2) -0.007(2)
C20 0.031(2) 0.029(2) 0.038(3) -0.0037(19) 0.007(2) -0.0049(19)
C21 0.055(3) 0.028(3) 0.048(3) -0.003(2) -0.012(3) 0.005(2)
C22 0.056(3) 0.041(3) 0.046(3) -0.006(2) -0.022(3) 0.003(2)
C23 0.034(3) 0.029(2) 0.030(2) -0.0066(19) 0.001(2) -0.0029(19)
C24 0.030(2) 0.031(2) 0.037(3) -0.001(2) 0.001(2) 0.0005(19)
C25 0.029(2) 0.037(2) 0.029(2) -0.0063(19) -0.0011(19) -0.0052(19)
C26 0.049(3) 0.027(2) 0.032(3) -0.0018(19) -0.013(2) -0.004(2)
C27 0.077(4) 0.030(3) 0.042(3) 0.003(2) -0.015(3) -0.005(3)
C28 0.086(4) 0.034(3) 0.042(3) 0.005(2) -0.015(3) -0.005(3)
C29 0.028(2) 0.036(3) 0.047(3) 0.004(2) -0.001(2) 0.003(2)
C30 0.031(3) 0.032(2) 0.049(3) 0.005(2) 0.003(2) -0.003(2)
C31 0.029(2) 0.031(2) 0.038(3) 0.007(2) -0.009(2) 0.0021(19)
C32 0.033(2) 0.023(2) 0.026(2) 0.0013(17) 0.0045(18) 0.0035(18)
C33 0.029(3) 0.035(3) 0.047(3) 0.009(2) -0.001(2) -0.001(2)
C34 0.031(3) 0.035(3) 0.049(3) 0.014(2) -0.003(2) 0.006(2)
N1 0.035(2) 0.029(2) 0.041(2) -0.0071(17) 0.0113(18) -0.0061(16)
N2 0.030(2) 0.028(2) 0.036(2) -0.0082(16) 0.0038(17) -0.0062(16)
N3 0.045(2) 0.029(2) 0.033(2) -0.0025(17) -0.0053(18) -0.0039(17)
N4 0.038(2) 0.025(2) 0.035(2) -0.0012(16) -0.0034(18) -0.0037(16)
N5 0.033(2) 0.026(2) 0.034(2) 0.0057(16) -0.0057(17) -0.0008(16)
N6 0.031(2) 0.032(2) 0.029(2) 0.0050(16) -0.0007(16) 0.0051(16)
O1 0.0309(19) 0.043(2) 0.071(3) -0.0027(18) -0.0094(18) -0.0079(15)
O2 0.0364(19) 0.0283(17) 0.047(2) 0.0052(15) 0.0014(15) -0.0109(14)
O1W 0.075(3) 0.064(3) 0.086(3) 0.017(2) 0.006(3) 0.007(2)
O3 0.041(2) 0.058(3) 0.089(3) 0.038(2) -0.010(2) -0.0028(19)
O2W 0.076(3) 0.088(4) 0.110(4) 0.018(3) 0.020(3) 0.001(3)
O4 0.0267(17) 0.0358(18) 0.055(2) -0.0023(16) 0.0078(15) -0.0080(14)
O5 0.028(5) 0.031(5) 0.043(7) 0.023(5) 0.003(5) 0.001(4)
O6 0.046(2) 0.0264(17) 0.0411(19) 0.0076(14) 0.0036(16) -0.0020(14)
O7 0.038(2) 0.056(2) 0.053(2) 0.0154(18) -0.0102(17) -0.0076(17)
O51 0.050(7) 0.042(6) 0.044(8) 0.015(6) -0.003(6) -0.009(5)
Zn1 0.0255(4) 0.0211(4) 0.0304(4) 0.000 -0.0005(3) 0.000
Zn2 0.0273(3) 0.0229(3) 0.0315(3) 0.0019(2) -0.0030(2) -0.0051(2)

loop_
_atom_type_symbol
_atom_type_description
_atom_type_scat_dispersion_real
_atom_type_scat_dispersion_imag
_atom_type_scat_source
C C 0.0033 0.0016 'International Tables Vol C Tables 4.2.6.8 and 6.1.1.4'
H H 0.0000 0.0000 'International Tables Vol C Tables 4.2.6.8 and 6.1.1.4'
N N 0.0061 0.0033 'International Tables Vol C Tables 4.2.6.8 and 6.1.1.4'
O O 0.0106 0.0060 'International Tables Vol C Tables 4.2.6.8 and 6.1.1.4'
Zn Zn 0.2839 1.4301 'International Tables Vol C Tables 4.2.6.8 and 6.1.1.4'

loop_
_geom_angle_atom_site_label_1
_geom_angle_atom_site_label_2
_geom_angle_atom_site_label_3
_geom_angle
_geom_angle_site_symmetry_1
_geom_angle_site_symmetry_3
C2 C1 C6 119.4(4) . .
C2 C1 C7 122.0(4) . .
C6 C1 C7 118.6(4) . .
C1 C2 C3 120.0(4) . .
C1 C2 H2 120.0 . .
C3 C2 H2 120.0 . .
C2 C3 C4 120.1(4) . .
C2 C3 C8 120.3(4) . .
C4 C3 C8 119.7(4) . .
C5 C4 C3 119.4(4) . .
C5 C4 H4 120.3 . .
C3 C4 H4 120.3 . .
O5 C5 C4 125.4(10) . .
O5 C5 C6 113.4(10) . .
C4 C5 C6 120.5(4) . .
O5 C5 O51 17.5(13) . .
C4 C5 O51 123.3(10) . .
C6 C5 O51 115.3(10) . .
C5 C6 C1 120.5(4) . .
C5 C6 H6 119.7 . .
C1 C6 H6 119.7 . .
O1 C7 O2 123.8(4) . .
O1 C7 C1 120.5(4) . .
O2 C7 C1 115.7(4) . .
O3 C8 O4 124.8(5) . .
O3 C8 C3 119.4(4) . .
O4 C8 C3 115.7(4) . .
O51 C9 O5 17.1(12) . .
O51 C9 C10 104.9(9) . .
O5 C9 C10 107.9(8) . .
C11 C10 C15 118.5(4) . .
C11 C10 C9 117.6(5) . .
C15 C10 C9 123.8(4) . .
C10 C11 C12 121.0(5) . .
C10 C11 H11 119.5 . .
C12 C11 H11 119.5 . .
C13 C12 C11 121.2(5) . .
C13 C12 H12 119.4 . .
C11 C12 H12 119.4 . .
C12 C13 C14 117.3(4) . .
C12 C13 C16 121.7(4) . .
C14 C13 C16 120.7(4) . .
C15 C14 C13 122.0(5) . .
C15 C14 H14 119.0 . .
C13 C14 H14 119.0 . .
C14 C15 C10 119.9(5) . .
C14 C15 H15 120.1 . .
C10 C15 H15 120.1 . .
O7 C16 O6 123.1(4) . .
O7 C16 C13 120.6(4) . .
O6 C16 C13 116.2(4) . .
N1 C17 N2 111.5(4) . .
N1 C17 H17 124.2 . .
N2 C17 H17 124.2 . .
C19 C18 N1 110.1(4) . .
C19 C18 H18 125.0 . .
N1 C18 H18 125.0 . .
C18 C19 N2 105.4(5) . .
C18 C19 H19 127.3 . .
N2 C19 H19 127.3 . .
C25 C20 C21 120.8(4) . .
C25 C20 N2 119.3(4) . .
C21 C20 N2 119.8(4) . .
C22 C21 C20 119.0(5) . .
C22 C21 H21 120.5 . .
C20 C21 H21 120.5 . .
C21 C22 C23 119.6(5) . .
C21 C22 H22 120.2 . .
C23 C22 H22 120.2 . .
C22 C23 C24 121.0(4) . .
C22 C23 N3 119.1(4) . .
C24 C23 N3 119.9(4) . .
C25 C24 C23 118.7(4) . .
C25 C24 H24 120.6 . .
C23 C24 H24 120.6 . .
C24 C25 C20 120.7(4) . .
C24 C25 H25 119.6 . .
C20 C25 H25 119.6 . .
N4 C26 N3 112.1(4) . .
N4 C26 H26 124.0 . .
N3 C26 H26 124.0 . .
C28 C27 N4 109.4(5) . .
C28 C27 H27 125.3 . .
N4 C27 H27 125.3 . .
C27 C28 N3 106.3(5) . .
C27 C28 H28 126.9 . .
N3 C28 H28 126.9 . .
C30 C29 N6 107.5(4) . .
C30 C29 H29 126.3 . .
N6 C29 H29 126.3 . .
C29 C30 N5 109.2(4) . .
C29 C30 H30 125.4 . .
N5 C30 H30 125.4 . .
N5 C31 N6 111.0(4) . .
N5 C31 H31 124.5 . .
N6 C31 H31 124.5 . .
C33 C32 C34 120.2(4) . 5_667
C33 C32 N6 120.0(4) . .
C34 C32 N6 119.8(4) 5_667 .
C32 C33 C34 120.1(4) . .
C32 C33 H33 119.9 . .
C34 C33 H33 119.9 . .
C32 C34 C33 119.7(4) 5_667 .
C32 C34 H34 120.2 5_667 .
C33 C34 H34 120.2 . .
C17 N1 C18 105.2(4) . .
C17 N1 Zn1 127.1(3) . .
C18 N1 Zn1 126.6(3) . .
C17 N2 C19 107.7(4) . .
C17 N2 C20 125.9(4) . .
C19 N2 C20 126.4(4) . .
C26 N3 C28 106.6(4) . .
C26 N3 C23 126.2(4) . .
C28 N3 C23 127.3(4) . .
C26 N4 C27 105.7(4) . .
C26 N4 Zn2 127.1(3) . .
C27 N4 Zn2 127.2(3) . .
C31 N5 C30 106.5(4) . .
C31 N5 Zn2 129.4(3) . .
C30 N5 Zn2 123.6(3) . .
C31 N6 C29 105.8(4) . .
C31 N6 C32 126.1(4) . .
C29 N6 C32 128.0(4) . .
C7 O2 Zn2 113.9(3) . .
C8 O4 Zn2 122.3(3) . 3
C5 O5 C9 115.6(13) . .
C16 O6 Zn1 109.7(3) . 3_575
C9 O51 C5 114.1(14) . .
O6 Zn1 O6 127.78(19) 4_526 3_425
O6 Zn1 N1 113.42(15) 4_526 .
O6 Zn1 N1 99.12(15) 3_425 .
O6 Zn1 N1 99.12(15) 4_526 2_556
O6 Zn1 N1 113.42(15) 3_425 2_556
N1 Zn1 N1 101.6(2) . 2_556
O2 Zn2 O4 120.97(14) . 3_445
O2 Zn2 N5 95.44(15) . .
O4 Zn2 N5 109.26(15) 3_445 .
O2 Zn2 N4 117.74(15) . .
O4 Zn2 N4 102.50(15) 3_445 .
N5 Zn2 N4 110.63(15) . .

loop_
_geom_bond_atom_site_label_1
_geom_bond_atom_site_label_2
_geom_bond_distance
_geom_bond_site_symmetry_2
C1 C2 1.384(6) .
C1 C6 1.387(6) .
C1 C7 1.507(6) .
C2 C3 1.393(6) .
C2 H2 0.9300 .
C3 C4 1.398(6) .
C3 C8 1.522(6) .
C4 C5 1.372(6) .
C4 H4 0.9300 .
C5 O5 1.37(2) .
C5 C6 1.385(6) .
C5 O51 1.43(2) .
C6 H6 0.9300 .
C7 O1 1.236(5) .
C7 O2 1.281(5) .
C8 O3 1.238(6) .
C8 O4 1.285(5) .
C9 O51 1.42(3) .
C9 O5 1.45(2) .
C9 C10 1.525(6) .
C10 C11 1.372(7) .
C10 C15 1.394(7) .
C11 C12 1.389(6) .
C11 H11 0.9300 .
C12 C13 1.380(6) .
C12 H12 0.9300 .
C13 C14 1.386(6) .
C13 C16 1.495(6) .
C14 C15 1.381(7) .
C14 H14 0.9300 .
C15 H15 0.9300 .
C16 O7 1.240(6) .
C16 O6 1.269(5) .
C17 N1 1.319(6) .
C17 N2 1.321(6) .
C17 H17 0.9300 .
C18 C19 1.350(7) .
C18 N1 1.362(6) .
C18 H18 0.9300 .
C19 N2 1.370(6) .
C19 H19 0.9300 .
C20 C25 1.375(6) .
C20 C21 1.385(6) .
C20 N2 1.439(5) .
C21 C22 1.381(7) .
C21 H21 0.9300 .
C22 C23 1.387(7) .
C22 H22 0.9300 .
C23 C24 1.390(6) .
C23 N3 1.442(5) .
C24 C25 1.366(6) .
C24 H24 0.9300 .
C25 H25 0.9300 .
C26 N4 1.314(6) .
C26 N3 1.328(5) .
C26 H26 0.9300 .
C27 C28 1.356(7) .
C27 N4 1.357(6) .
C27 H27 0.9300 .
C28 N3 1.369(6) .
C28 H28 0.9300 .
C29 C30 1.338(6) .
C29 N6 1.376(6) .
C29 H29 0.9300 .
C30 N5 1.367(6) .
C30 H30 0.9300 .
C31 N5 1.313(6) .
C31 N6 1.356(5) .
C31 H31 0.9300 .
C32 C33 1.379(6) .
C32 C34 1.380(6) 5_667
C32 N6 1.430(5) .
C33 C34 1.387(6) .
C33 H33 0.9300 .
C34 C32 1.380(6) 5_667
C34 H34 0.9300 .
N1 Zn1 2.020(4) .
N4 Zn2 2.012(4) .
N5 Zn2 2.008(4) .
O2 Zn2 1.938(3) .
O4 Zn2 1.958(3) 3
O6 Zn1 1.950(3) 3_575
Zn1 O6 1.950(3) 4_526
Zn1 O6 1.950(3) 3_425
Zn1 N1 2.020(4) 2_556
Zn2 O4 1.958(3) 3_445

loop_
_geom_torsion_atom_site_label_1
_geom_torsion_atom_site_label_2
_geom_torsion_atom_site_label_3
_geom_torsion_atom_site_label_4
_geom_torsion
_geom_torsion_site_symmetry_1
_geom_torsion_site_symmetry_4
C6 C1 C2 C3 0.9(7) . .
C7 C1 C2 C3 -179.3(4) . .
C1 C2 C3 C4 -1.4(7) . .
C1 C2 C3 C8 177.7(4) . .
C2 C3 C4 C5 0.8(7) . .
C8 C3 C4 C5 -178.4(4) . .
C3 C4 C5 O5 170.1(9) . .
C3 C4 C5 C6 0.3(8) . .
C3 C4 C5 O51 -168.9(10) . .
O5 C5 C6 C1 -171.8(9) . .
C4 C5 C6 C1 -0.8(8) . .
O51 C5 C6 C1 169.2(9) . .
C2 C1 C6 C5 0.2(7) . .
C7 C1 C6 C5 -179.6(5) . .
C2 C1 C7 O1 178.3(5) . .
C6 C1 C7 O1 -1.9(7) . .
C2 C1 C7 O2 -1.3(7) . .
C6 C1 C7 O2 178.5(4) . .
C2 C3 C8 O3 -5.4(7) . .
C4 C3 C8 O3 173.8(5) . .
C2 C3 C8 O4 174.9(4) . .
C4 C3 C8 O4 -5.9(7) . .
O51 C9 C10 C11 165.2(8) . .
O5 C9 C10 C11 147.6(8) . .
O51 C9 C10 C15 -18.5(10) . .
O5 C9 C10 C15 -36.1(10) . .
C15 C10 C11 C12 -3.1(8) . .
C9 C10 C11 C12 173.4(5) . .
C10 C11 C12 C13 0.0(8) . .
C11 C12 C13 C14 3.2(7) . .
C11 C12 C13 C16 -170.5(4) . .
C12 C13 C14 C15 -3.3(7) . .
C16 C13 C14 C15 170.5(4) . .
C13 C14 C15 C10 0.2(8) . .
C11 C10 C15 C14 3.0(8) . .
C9 C10 C15 C14 -173.2(5) . .
C12 C13 C16 O7 -168.5(5) . .
C14 C13 C16 O7 18.0(7) . .
C12 C13 C16 O6 15.1(7) . .
C14 C13 C16 O6 -158.5(4) . .
N1 C18 C19 N2 0.4(6) . .
C25 C20 C21 C22 2.2(8) . .
N2 C20 C21 C22 -179.7(5) . .
C20 C21 C22 C23 0.5(9) . .
C21 C22 C23 C24 -2.5(8) . .
C21 C22 C23 N3 176.6(5) . .
C22 C23 C24 C25 1.7(7) . .
N3 C23 C24 C25 -177.4(4) . .
C23 C24 C25 C20 1.1(7) . .
C21 C20 C25 C24 -3.0(8) . .
N2 C20 C25 C24 178.9(4) . .
N4 C27 C28 N3 0.3(7) . .
N6 C29 C30 N5 -0.3(6) . .
C34 C32 C33 C34 -0.6(8) 5_667 .
N6 C32 C33 C34 -178.5(4) . .
C32 C33 C34 C32 0.6(8) . 5_667
N2 C17 N1 C18 1.4(6) . .
N2 C17 N1 Zn1 170.2(3) . .
C19 C18 N1 C17 -1.1(6) . .
C19 C18 N1 Zn1 -170.0(4) . .
N1 C17 N2 C19 -1.1(6) . .
N1 C17 N2 C20 178.4(4) . .
C18 C19 N2 C17 0.4(6) . .
C18 C19 N2 C20 -179.1(5) . .
C25 C20 N2 C17 -51.8(7) . .
C21 C20 N2 C17 130.1(5) . .
C25 C20 N2 C19 127.6(5) . .
C21 C20 N2 C19 -50.5(7) . .
N4 C26 N3 C28 0.7(6) . .
N4 C26 N3 C23 -179.9(4) . .
C27 C28 N3 C26 -0.6(7) . .
C27 C28 N3 C23 -180.0(5) . .
C22 C23 N3 C26 -25.2(7) . .
C24 C23 N3 C26 153.8(5) . .
C22 C23 N3 C28 154.0(6) . .
C24 C23 N3 C28 -26.9(8) . .
N3 C26 N4 C27 -0.5(6) . .
N3 C26 N4 Zn2 177.5(3) . .
C28 C27 N4 C26 0.1(7) . .
C28 C27 N4 Zn2 -177.9(4) . .
N6 C31 N5 C30 0.3(6) . .
N6 C31 N5 Zn2 -171.3(3) . .
C29 C30 N5 C31 0.0(6) . .
C29 C30 N5 Zn2 172.3(3) . .
N5 C31 N6 C29 -0.5(5) . .
N5 C31 N6 C32 -178.4(4) . .
C30 C29 N6 C31 0.5(5) . .
C30 C29 N6 C32 178.3(4) . .
C33 C32 N6 C31 172.4(5) . .
C34 C32 N6 C31 -5.4(7) 5_667 .
C33 C32 N6 C29 -5.0(7) . .
C34 C32 N6 C29 177.2(5) 5_667 .
O1 C7 O2 Zn2 1.2(6) . .
C1 C7 O2 Zn2 -179.2(3) . .
O3 C8 O4 Zn2 69.5(7) . 3
C3 C8 O4 Zn2 -110.8(4) . 3
C4 C5 O5 C9 13.8(17) . .
C6 C5 O5 C9 -175.8(9) . .
O51 C5 O5 C9 -75(6) . .
O51 C9 O5 C5 82(5) . .
C10 C9 O5 C5 164.7(9) . .
O7 C16 O6 Zn1 -14.9(6) . 3_575
C13 C16 O6 Zn1 161.4(3) . 3_575
O5 C9 O51 C5 -70(5) . .
C10 C9 O51 C5 -172.7(10) . .
O5 C5 O51 C9 77(6) . .
C4 C5 O51 C9 -25.5(17) . .
C6 C5 O51 C9 164.8(9) . .
C17 N1 Zn1 O6 147.1(4) . 4_526
C18 N1 Zn1 O6 -46.4(5) . 4_526
C17 N1 Zn1 O6 -74.7(4) . 3_425
C18 N1 Zn1 O6 91.8(4) . 3_425
C17 N1 Zn1 N1 41.7(4) . 2_556
C18 N1 Zn1 N1 -151.8(5) . 2_556
C7 O2 Zn2 O4 -69.6(4) . 3_445
C7 O2 Zn2 N5 174.0(3) . .
C7 O2 Zn2 N4 57.3(4) . .
C31 N5 Zn2 O2 177.0(4) . .
C30 N5 Zn2 O2 6.6(4) . .
C31 N5 Zn2 O4 51.5(4) . 3_445
C30 N5 Zn2 O4 -118.9(4) . 3_445
C31 N5 Zn2 N4 -60.6(5) . .
C30 N5 Zn2 N4 129.0(4) . .
C26 N4 Zn2 O2 128.9(4) . .
C27 N4 Zn2 O2 -53.6(5) . .
C26 N4 Zn2 O4 -95.7(4) . 3_445
C27 N4 Zn2 O4 81.9(5) . 3_445
C26 N4 Zn2 N5 20.7(5) . .
C27 N4 Zn2 N5 -161.8(4) . .
